data_1554435
loop_
_publ_author_name
'Liu, Siyuan'
'Zhang, Wenzhu'
'Qu, Jingping'
'Wang, Baomin'

_publ_section_title
;
 Engaging 2-methyl indolenines in a tandem condensation/1,5-hydride
 transfer/cyclization process: construction of a novel
 indolenine--tetrahydroquinoline assembly
;
_journal_issue 20
_journal_name_full 'Organic Chemistry Frontiers'
_journal_page_first 3008
_journal_paper_doi 10.1039/C8QO00875B
_journal_volume 5
_journal_year 2018
_chemical_formula_moiety 'C22 H24 N2'
_chemical_formula_sum 'C22 H24 N2'
_chemical_formula_weight 316.43
_chemical_melting_point ?
_space_group_IT_number 14
_space_group_name_Hall '-P 2ybc'
_space_group_name_H-M_alt 'P 1 21/c 1'
_symmetry_cell_setting monoclinic
_symmetry_space_group_name_H-M 'P 1 21/c 1'
_atom_sites_solution_hydrogens geom
_atom_sites_solution_primary direct
_atom_sites_solution_secondary difmap
_audit_creation_method SHELXL-97
_audit_update_record
;
2018-08-31 deposited with the CCDC.
2018-09-17 downloaded from the CCDC.
;
_cell_angle_alpha 90.00
_cell_angle_beta 101.60(2)
_cell_angle_gamma 90.00
_cell_formula_units_Z 4
_cell_length_a 22.090(6)
_cell_length_b 8.574(2)
_cell_length_c 9.447(3)
_cell_measurement_reflns_used 1675
_cell_measurement_temperature 296(2)
_cell_measurement_theta_max 20.3111
_cell_measurement_theta_min 2.5553
_cell_volume 1752.7(8)
_computing_cell_refinement 'Bruker SMART'
_computing_data_collection 'Bruker SMART'
_computing_data_reduction 'Bruker SMART'
_computing_molecular_graphics SHELXP-97
_computing_publication_material SHELXTL
_computing_structure_refinement 'SHELXL-97 (Sheldrick, 1997)'
_computing_structure_solution 'SHELXS-97 (Sheldrick, 1990)'
_diffrn_ambient_temperature 296(2)
_diffrn_detector_area_resol_mean 9.00cm
_diffrn_measured_fraction_theta_full 0.999
_diffrn_measured_fraction_theta_max 0.999
_diffrn_measurement_device_type 'CCD area detector'
_diffrn_measurement_method 'phi and omega scans'
_diffrn_radiation_monochromator graphite
_diffrn_radiation_source 'fine-focus sealed tube'
_diffrn_radiation_type MoK\a
_diffrn_radiation_wavelength 0.71073
_diffrn_reflns_av_R_equivalents 0.0495
_diffrn_reflns_av_sigmaI/netI 0.0517
_diffrn_reflns_limit_h_max 26
_diffrn_reflns_limit_h_min -26
_diffrn_reflns_limit_k_max 10
_diffrn_reflns_limit_k_min -8
_diffrn_reflns_limit_l_max 10
_diffrn_reflns_limit_l_min -11
_diffrn_reflns_number 12935
_diffrn_reflns_theta_full 25.00
_diffrn_reflns_theta_max 25.00
_diffrn_reflns_theta_min 1.88
_diffrn_standards_decay_% none
_diffrn_standards_interval_count none
_diffrn_standards_interval_time none
_diffrn_standards_number none
_exptl_absorpt_coefficient_mu 0.070
_exptl_absorpt_correction_T_max 0.998
_exptl_absorpt_correction_T_min 0.997
_exptl_absorpt_correction_type empirical
_exptl_absorpt_process_details SADABS
_exptl_crystal_colour coloress
_exptl_crystal_density_diffrn 1.199
_exptl_crystal_density_meas ?
_exptl_crystal_density_method 'not measured'
_exptl_crystal_description block
_exptl_crystal_F_000 680
_exptl_crystal_size_max 0.08
_exptl_crystal_size_mid 0.035
_exptl_crystal_size_min 0.030
_refine_diff_density_max 0.108
_refine_diff_density_min -0.172
_refine_diff_density_rms 0.034
_refine_ls_extinction_method none
_refine_ls_goodness_of_fit_ref 1.025
_refine_ls_hydrogen_treatment mixed
_refine_ls_matrix_type full
_refine_ls_number_parameters 313
_refine_ls_number_reflns 3091
_refine_ls_number_restraints 0
_refine_ls_restrained_S_all 1.025
_refine_ls_R_factor_all 0.0935
_refine_ls_R_factor_gt 0.0493
_refine_ls_shift/su_max 0.025
_refine_ls_shift/su_mean 0.002
_refine_ls_structure_factor_coef Fsqd
_refine_ls_weighting_details 'calc w=1/[\s^2^(Fo^2^)+(0.0501P)^2^+0.0000P] where P=(Fo^2^+2Fc^2^)/3'
_refine_ls_weighting_scheme calc
_refine_ls_wR_factor_gt 0.1018
_refine_ls_wR_factor_ref 0.1190
_reflns_number_gt 1802
_reflns_number_total 3091
_reflns_threshold_expression >2sigma(I)
_cod_data_source_file c8qo00875b2.cif
_cod_data_source_block lsy-1
_cod_depositor_comments
;
The following automatic conversions were performed:

data item '_chemical_melting_point' value 'not measured' was changed
to '?' -- the value is undefined or not given.

data item '_symmetry_cell_setting' value 'Monoclinic' was changed to
'monoclinic' in accordance with the
/home/saulius/struct/COD-crude-data/automatic-downloads/DataCite-retrospective/RSC/depositions/lib/dictionaries/cif_core.dic
dictionary named 'cif_core.dic' version 2.4.2 last updated on
2011-04-26.

data item '_exptl_crystal_density_meas' value 'none' was changed to
'?' -- the value is perceived as not measured.

Automatic conversion script
Id: cif_fix_values 6909 2019-04-08 15:41:33Z antanas 
;
_cod_original_cell_volume 1752.8(8)
_cod_original_sg_symbol_H-M P2(1)/c
_cod_database_code 1554435

loop_
_symmetry_equiv_pos_as_xyz
'x, y, z'
'-x, y+1/2, -z+1/2'
'-x, -y, -z'
'x, -y-1/2, z-1/2'

loop_
_atom_site_label
_atom_site_type_symbol
_atom_site_fract_x
_atom_site_fract_y
_atom_site_fract_z
_atom_site_U_iso_or_equiv
_atom_site_adp_type
_atom_site_occupancy
_atom_site_symmetry_multiplicity
_atom_site_calc_flag
C1 C 0.29248(4) 0.40303(10) 0.21619(9) 0.0408(3) Uani 1 1 d
C2 C 0.36329(4) 0.23637(10) 0.18692(10) 0.0455(3) Uani 1 1 d
C3 C 0.39620(5) 0.09898(12) 0.18804(12) 0.0620(4) Uani 1 1 d
H3 H 0.3795(4) 0.0045(10) 0.2253(9) 0.066(3) Uiso 1 1 d
C4 C 0.44976(5) 0.10274(13) 0.13238(12) 0.0714(4) Uani 1 1 d
H4 H 0.4724(4) 0.0149(11) 0.1305(10) 0.081(3) Uiso 1 1 d
C5 C 0.46938(5) 0.23741(14) 0.07726(13) 0.0732(4) Uani 1 1 d
H5 H 0.5106(4) 0.2400(11) 0.0359(11) 0.091(4) Uiso 1 1 d
C6 C 0.43617(5) 0.37476(13) 0.07691(12) 0.0664(4) Uani 1 1 d
H6 H 0.4475(4) 0.4764(12) 0.0346(10) 0.094(4) Uiso 1 1 d
C7 C 0.38294(4) 0.37257(10) 0.13253(10) 0.0467(3) Uani 1 1 d
C8 C 0.33715(4) 0.49816(10) 0.14734(10) 0.0445(3) Uani 1 1 d
C9 C 0.30530(5) 0.56380(13) -0.00043(12) 0.0673(4) Uani 1 1 d
H9A H 0.2850(5) 0.4805(13) -0.0710(12) 0.120(4) Uiso 1 1 d
H9B H 0.2711(5) 0.6368(11) 0.0125(11) 0.090(3) Uiso 1 1 d
H9C H 0.3367(5) 0.6253(11) -0.0393(10) 0.088(4) Uiso 1 1 d
C10 C 0.36601(5) 0.62873(12) 0.24931(13) 0.0712(4) Uani 1 1 d
H10A H 0.3968(4) 0.6786(11) 0.2087(11) 0.087(3) Uiso 1 1 d
H10B H 0.3320(4) 0.7082(11) 0.2599(10) 0.079(3) Uiso 1 1 d
H10C H 0.3856(5) 0.5816(13) 0.3509(11) 0.103(4) Uiso 1 1 d
C11 C 0.23694(4) 0.47034(10) 0.26330(10) 0.0421(3) Uani 1 1 d
H11 H 0.2317(3) 0.5778(9) 0.2329(8) 0.038(2) Uiso 1 1 d
C12 C 0.17785(4) 0.38509(11) 0.19312(11) 0.0512(3) Uani 1 1 d
H12 H 0.1841(4) 0.2765(10) 0.2189(9) 0.058(3) Uiso 1 1 d
C13 C 0.15587(5) 0.40846(13) 0.03227(12) 0.0676(4) Uani 1 1 d
H13A H 0.1622(4) 0.5215(11) 0.0099(10) 0.083(3) Uiso 1 1 d
H13B H 0.1795(4) 0.3429(11) -0.0276(10) 0.081(3) Uiso 1 1 d
C14 C 0.08732(5) 0.37284(14) 0.00833(14) 0.0873(5) Uani 1 1 d
H14A H 0.0623(5) 0.4188(14) -0.0856(12) 0.118(4) Uiso 1 1 d
H14B H 0.0792(5) 0.2605(15) 0.0089(13) 0.130(5) Uiso 1 1 d
C15 C 0.06797(5) 0.43973(14) 0.14172(14) 0.0744(4) Uani 1 1 d
H15A H 0.0486(5) 0.5450(13) 0.1260(11) 0.111(4) Uiso 1 1 d
H15B H 0.0336(5) 0.3757(12) 0.1732(11) 0.101(4) Uiso 1 1 d
C16 C 0.24435(4) 0.46271(11) 0.42826(10) 0.0501(3) Uani 1 1 d
H16A H 0.2828(4) 0.5247(10) 0.4768(10) 0.075(3) Uiso 1 1 d
H16B H 0.2532(4) 0.3510(10) 0.4557(9) 0.067(3) Uiso 1 1 d
C17 C 0.18743(4) 0.51866(10) 0.47778(11) 0.0508(3) Uani 1 1 d
C18 C 0.12943(4) 0.50794(11) 0.38446(11) 0.0539(3) Uani 1 1 d
C19 C 0.07702(5) 0.56469(12) 0.43145(13) 0.0697(4) Uani 1 1 d
H19 H 0.0356(4) 0.5572(12) 0.3631(11) 0.088(3) Uiso 1 1 d
C20 C 0.08250(5) 0.62610(13) 0.56808(14) 0.0811(4) Uani 1 1 d
H20 H 0.0448(4) 0.6655(11) 0.5962(11) 0.087(3) Uiso 1 1 d
C21 C 0.13846(6) 0.63463(13) 0.66141(13) 0.0797(4) Uani 1 1 d
H21 H 0.1451(5) 0.6757(13) 0.7613(12) 0.105(4) Uiso 1 1 d
C22 C 0.19074(5) 0.58127(12) 0.61459(12) 0.0646(4) Uani 1 1 d
H22 H 0.2329(4) 0.5822(11) 0.6788(10) 0.071(3) Uiso 1 1 d
N1 N 0.30718(3) 0.25840(8) 0.23885(9) 0.0486(3) Uani 1 1 d
N2 N 0.12469(3) 0.44151(10) 0.25073(10) 0.0625(3) Uani 1 1 d

loop_
_atom_site_aniso_label
_atom_site_aniso_U_11
_atom_site_aniso_U_22
_atom_site_aniso_U_33
_atom_site_aniso_U_23
_atom_site_aniso_U_13
_atom_site_aniso_U_12
C1 0.0406(5) 0.0385(5) 0.0415(5) 0.0003(4) 0.0041(4) 0.0012(4)
C2 0.0404(5) 0.0466(6) 0.0473(6) -0.0042(5) 0.0037(4) 0.0074(4)
C3 0.0573(6) 0.0513(6) 0.0759(8) -0.0019(6) 0.0098(6) 0.0132(5)
C4 0.0622(6) 0.0730(7) 0.0782(8) -0.0110(6) 0.0119(6) 0.0293(6)
C5 0.0569(6) 0.0850(8) 0.0833(8) -0.0021(7) 0.0271(6) 0.0146(6)
C6 0.0549(6) 0.0684(7) 0.0814(8) 0.0037(6) 0.0272(6) 0.0065(5)
C7 0.0430(5) 0.0472(6) 0.0515(6) -0.0050(5) 0.0134(5) 0.0012(4)
C8 0.0474(5) 0.0361(5) 0.0523(6) -0.0009(5) 0.0156(5) -0.0002(4)
C9 0.0739(7) 0.0630(7) 0.0704(7) 0.0201(6) 0.0272(6) 0.0154(6)
C10 0.0645(6) 0.0541(7) 0.1004(8) -0.0186(6) 0.0292(6) -0.0143(5)
C11 0.0407(5) 0.0367(5) 0.0487(6) 0.0020(5) 0.0086(4) 0.0038(4)
C12 0.0412(5) 0.0444(6) 0.0664(7) -0.0037(5) 0.0069(5) 0.0067(4)
C13 0.0532(6) 0.0792(7) 0.0648(8) -0.0147(6) -0.0015(6) 0.0153(6)
C14 0.0531(7) 0.0962(9) 0.1012(10) -0.0285(8) -0.0121(7) 0.0139(6)
C15 0.0400(6) 0.0741(7) 0.1033(9) -0.0168(7) 0.0007(6) 0.0047(6)
C16 0.0482(5) 0.0535(6) 0.0492(6) 0.0008(5) 0.0114(5) 0.0008(5)
C17 0.0589(6) 0.0411(6) 0.0565(6) 0.0042(5) 0.0215(5) -0.0005(5)
C18 0.0489(5) 0.0417(6) 0.0769(7) -0.0004(5) 0.0264(5) -0.0006(5)
C19 0.0574(6) 0.0526(6) 0.1070(9) -0.0053(6) 0.0356(6) -0.0001(5)
C20 0.0812(7) 0.0552(7) 0.1238(9) -0.0098(7) 0.0606(6) -0.0027(6)
C21 0.1038(8) 0.0615(7) 0.0887(8) -0.0104(6) 0.0546(7) -0.0070(6)
C22 0.0751(7) 0.0567(7) 0.0683(7) 0.0025(6) 0.0292(6) -0.0028(6)
N1 0.0433(4) 0.0421(5) 0.0604(5) 0.0044(4) 0.0107(4) 0.0061(4)
N2 0.0348(4) 0.0735(6) 0.0782(6) -0.0105(5) 0.0092(4) 0.0052(4)

loop_
_atom_type_symbol
_atom_type_description
_atom_type_scat_dispersion_real
_atom_type_scat_dispersion_imag
_atom_type_scat_source
C C 0.0033 0.0016 'International Tables Vol C Tables 4.2.6.8 and 6.1.1.4'
H H 0.0000 0.0000 'International Tables Vol C Tables 4.2.6.8 and 6.1.1.4'
N N 0.0061 0.0033 'International Tables Vol C Tables 4.2.6.8 and 6.1.1.4'

loop_
_geom_angle_atom_site_label_1
_geom_angle_atom_site_label_2
_geom_angle_atom_site_label_3
_geom_angle
N1 C1 C11 120.94(8)
N1 C1 C8 115.02(8)
C11 C1 C8 123.97(8)
C7 C2 C3 121.27(9)
C7 C2 N1 111.96(8)
C3 C2 N1 126.77(9)
C2 C3 C4 117.64(10)
C5 C4 C3 121.43(10)
C4 C5 C6 120.54(11)
C7 C6 C5 118.54(10)
C2 C7 C6 120.57(9)
C2 C7 C8 107.67(8)
C6 C7 C8 131.76(9)
C7 C8 C1 99.32(7)
C7 C8 C10 112.31(8)
C1 C8 C10 110.28(8)
C7 C8 C9 111.79(8)
C1 C8 C9 111.48(8)
C10 C8 C9 111.13(8)
C1 C11 C12 111.44(8)
C1 C11 C16 110.95(7)
C12 C11 C16 109.14(8)
N2 C12 C13 102.07(8)
N2 C12 C11 110.99(8)
C13 C12 C11 116.53(9)
C12 C13 C14 103.44(10)
C13 C14 C15 103.82(9)
N2 C15 C14 104.18(9)
C17 C16 C11 112.12(8)
C22 C17 C18 118.72(10)
C22 C17 C16 121.45(9)
C18 C17 C16 119.84(9)
N2 C18 C17 119.78(9)
N2 C18 C19 121.28(9)
C17 C18 C19 118.93(10)
C20 C19 C18 120.34(10)
C21 C20 C19 121.49(11)
C20 C21 C22 118.46(11)
C17 C22 C21 122.03(10)
C1 N1 C2 106.03(8)
C18 N2 C15 123.55(9)
C18 N2 C12 123.97(8)
C15 N2 C12 111.89(9)

loop_
_geom_bond_atom_site_label_1
_geom_bond_atom_site_label_2
_geom_bond_distance
C1 N1 1.2888(11)
C1 C11 1.5020(13)
C1 C8 1.5232(13)
C2 C7 1.3805(13)
C2 C3 1.3831(14)
C2 N1 1.4342(13)
C3 C4 1.3884(16)
C4 C5 1.3721(16)
C5 C6 1.3870(15)
C6 C7 1.3812(15)
C7 C8 1.5031(13)
C8 C10 1.5300(14)
C8 C9 1.5380(14)
C11 C12 1.5264(13)
C11 C16 1.5353(14)
C12 N2 1.4716(13)
C12 C13 1.5127(15)
C13 C14 1.5164(16)
C14 C15 1.5219(18)
C15 N2 1.4533(13)
C16 C17 1.5056(14)
C17 C22 1.3878(15)
C17 C18 1.4047(13)
C18 N2 1.3705(14)
C18 C19 1.4073(15)
C19 C20 1.3766(17)
C20 C21 1.3684(16)
C21 C22 1.3944(16)
